data_4131702
loop_
_publ_author_name
'Polgar, Alexander M.'
'Weigend, Florian'
'Zhang, Angel'
'Stillman, Martin J.'
'Corrigan, John F.'

_publ_section_title
;
 A N-Heterocyclic Carbene-Stabilized Coinage Metal-Chalcogenide Framework
 with Tunable Optical Properties.
;
_journal_issue 40
_journal_name_full 'Journal of the American Chemical Society'
_journal_page_first 14045
_journal_page_last 14048
_journal_paper_doi 10.1021/jacs.7b09025
_journal_volume 139
_journal_year 2017
_chemical_formula_sum 'C108 H144 Au8 N8 S4'
_chemical_formula_weight 3258.28
_space_group_crystal_system tetragonal
_space_group_IT_number 82
_space_group_name_Hall 'I -4'
_space_group_name_H-M_alt 'I -4'
_atom_sites_solution_hydrogens geom
_audit_creation_method SHELXL-2013
_cell_angle_alpha 90
_cell_angle_beta 90
_cell_angle_gamma 90
_cell_formula_units_Z 2
_cell_length_a 18.389(5)
_cell_length_b 18.389(5)
_cell_length_c 16.455(4)
_cell_measurement_reflns_used 9658
_cell_measurement_temperature 110(2)
_cell_measurement_theta_max 30.41
_cell_measurement_theta_min 2.77
_cell_volume 5564(3)
_computing_cell_refinement 'Bruker SAINT'
_computing_data_collection 'Bruker APEX2'
_computing_data_reduction 'Bruker SAINT'
_computing_molecular_graphics 'Bruker SHELXTL'
_computing_publication_material 'Bruker SHELXTL'
_computing_structure_refinement 'SHELXL-2014 (Sheldrick 2014)'
_computing_structure_solution 'SHELXS-97 (Sheldrick 2008)'
_diffrn_ambient_temperature 110(2)
_diffrn_measured_fraction_theta_full 0.999
_diffrn_measured_fraction_theta_max 0.999
_diffrn_measurement_device_type 'Bruker Kappa Axis Apex2'
_diffrn_measurement_method 'phi and omega scans'
_diffrn_radiation_type MoK\a
_diffrn_radiation_wavelength 0.71073
_diffrn_reflns_av_R_equivalents 0.0509
_diffrn_reflns_av_unetI/netI 0.0462
_diffrn_reflns_Laue_measured_fraction_full 0.999
_diffrn_reflns_Laue_measured_fraction_max 0.999
_diffrn_reflns_limit_h_max 31
_diffrn_reflns_limit_h_min -31
_diffrn_reflns_limit_k_max 31
_diffrn_reflns_limit_k_min -31
_diffrn_reflns_limit_l_max 27
_diffrn_reflns_limit_l_min -28
_diffrn_reflns_number 134993
_diffrn_reflns_point_group_measured_fraction_full 0.998
_diffrn_reflns_point_group_measured_fraction_max 0.996
_diffrn_reflns_theta_full 25.242
_diffrn_reflns_theta_max 37.822
_diffrn_reflns_theta_min 2.475
_diffrn_source 'sealed tube'
_exptl_absorpt_coefficient_mu 10.625
_exptl_absorpt_correction_T_max 0.7474
_exptl_absorpt_correction_T_min 0.5588
_exptl_absorpt_correction_type multi-scan
_exptl_absorpt_process_details SADABS
_exptl_crystal_colour colourless
_exptl_crystal_density_diffrn 1.945
_exptl_crystal_description prism
_exptl_crystal_F_000 3088
_exptl_crystal_size_max 0.182
_exptl_crystal_size_mid 0.135
_exptl_crystal_size_min 0.128
_refine_diff_density_max 4.979
_refine_diff_density_min -1.120
_refine_diff_density_rms 0.230
_refine_ls_abs_structure_details
;
 Flack x determined using 4840 quotients [(I+)-(I-)]/[(I+)+(I-)]
 (Parsons and Flack (2004), Acta Cryst. A60, s61).
;
_refine_ls_abs_structure_Flack 0.005(3)
_refine_ls_extinction_method none
_refine_ls_goodness_of_fit_ref 0.991
_refine_ls_hydrogen_treatment constr
_refine_ls_matrix_type full
_refine_ls_number_parameters 297
_refine_ls_number_reflns 14921
_refine_ls_number_restraints 0
_refine_ls_restrained_S_all 0.991
_refine_ls_R_factor_all 0.0560
_refine_ls_R_factor_gt 0.0330
_refine_ls_shift/su_max 0.002
_refine_ls_shift/su_mean 0.000
_refine_ls_structure_factor_coef Fsqd
_refine_ls_weighting_details 'w=1/[\s^2^(Fo^2^)+(0.0403P)^2^] where P=(Fo^2^+2Fc^2^)/3'
_refine_ls_weighting_scheme calc
_refine_ls_wR_factor_gt 0.0684
_refine_ls_wR_factor_ref 0.0752
_reflns_Friedel_coverage 0.941
_reflns_Friedel_fraction_full 0.998
_reflns_Friedel_fraction_max 0.993
_reflns_number_gt 11587
_reflns_number_total 14921
_reflns_threshold_expression 'I > 2\s(I)'
_cod_data_source_file ja7b09025_si_002.cif
_cod_data_source_block b17273_3a
_cod_original_cell_volume 5565(3)
_cod_database_code 4131702
_shelx_space_group_comment
;
The symmetry employed for this shelxl refinement is uniquely defined
by the following loop, which should always be used as a source of
symmetry information in preference to the above space-group names.
They are only intended as comments.
;
_shelx_estimated_absorpt_t_min 0.248
_shelx_estimated_absorpt_t_max 0.343
_shelxl_version_number 2013-4

loop_
_space_group_symop_operation_xyz
'x, y, z'
'-x, -y, z'
'y, -x, -z'
'-y, x, -z'
'x+1/2, y+1/2, z+1/2'
'-x+1/2, -y+1/2, z+1/2'
'y+1/2, -x+1/2, -z+1/2'
'-y+1/2, x+1/2, -z+1/2'

loop_
_atom_site_label
_atom_site_type_symbol
_atom_site_fract_x
_atom_site_fract_y
_atom_site_fract_z
_atom_site_U_iso_or_equiv
_atom_site_adp_type
_atom_site_occupancy
_atom_site_site_symmetry_order
_atom_site_calc_flag
_atom_site_refinement_flags_posn
_atom_site_refinement_flags_adp
Au1 Au 0.33998(2) 0.83148(2) 0.79803(2) 0.02278(4) Uani 1 1 d . .
Au2 Au 0.38139(2) 0.99304(2) 0.75045(2) 0.02666(5) Uani 1 1 d . .
S1 S 0.39453(8) 0.88095(8) 0.68532(8) 0.0293(3) Uani 1 1 d . .
N1 N 0.2301(3) 0.7898(2) 0.9296(3) 0.0248(8) Uani 1 1 d . .
N2 N 0.3362(3) 0.7468(3) 0.9534(3) 0.0251(9) Uani 1 1 d . .
C1 C 0.2981(3) 0.7869(3) 0.8985(3) 0.0219(9) Uani 1 1 d . .
C2 C 0.2254(4) 0.7521(3) 1.0014(4) 0.0312(12) Uani 1 1 d . .
H2 H 0.1832 0.7466 1.0341 0.037 Uiso 1 1 calc R U
C3 C 0.2911(3) 0.7244(3) 1.0166(4) 0.0296(11) Uani 1 1 d . .
H3 H 0.3045 0.6951 1.0618 0.036 Uiso 1 1 calc R U
C4 C 0.1726(3) 0.8295(3) 0.8897(4) 0.0293(11) Uani 1 1 d . .
C5 C 0.1301(3) 0.7930(4) 0.8319(4) 0.0322(12) Uani 1 1 d . .
C6 C 0.0763(4) 0.8352(4) 0.7931(5) 0.0466(18) Uani 1 1 d . .
H6 H 0.0458 0.8135 0.7533 0.056 Uiso 1 1 calc R U
C7 C 0.0676(4) 0.9085(4) 0.8126(6) 0.050(2) Uani 1 1 d . .
H7 H 0.0308 0.9360 0.7862 0.060 Uiso 1 1 calc R U
C8 C 0.1117(4) 0.9421(4) 0.8699(5) 0.0446(18) Uani 1 1 d . .
H8 H 0.1048 0.9921 0.8824 0.053 Uiso 1 1 calc R U
C9 C 0.1650(4) 0.9035(3) 0.9084(5) 0.0353(14) Uani 1 1 d . .
C10 C 0.1413(4) 0.7148(4) 0.8088(5) 0.0411(15) Uani 1 1 d . .
H10 H 0.1788 0.6937 0.8459 0.049 Uiso 1 1 calc R U
C11 C 0.1695(5) 0.7094(6) 0.7224(5) 0.058(2) Uani 1 1 d . .
H11A H 0.1797 0.6584 0.7094 0.086 Uiso 1 1 calc R U
H11B H 0.2143 0.7380 0.7173 0.086 Uiso 1 1 calc R U
H11C H 0.1328 0.7283 0.6848 0.086 Uiso 1 1 calc R U
C12 C 0.0704(5) 0.6703(4) 0.8189(5) 0.0478(18) Uani 1 1 d . .
H12A H 0.0783 0.6207 0.7992 0.072 Uiso 1 1 calc R U
H12B H 0.0314 0.6932 0.7875 0.072 Uiso 1 1 calc R U
H12C H 0.0568 0.6689 0.8765 0.072 Uiso 1 1 calc R U
C13 C 0.2141(4) 0.9408(4) 0.9715(5) 0.0430(17) Uani 1 1 d . .
H13 H 0.2610 0.9132 0.9724 0.052 Uiso 1 1 calc R U
C14 C 0.1825(7) 0.9353(6) 1.0541(6) 0.074(3) Uani 1 1 d . .
H14A H 0.2142 0.9602 1.0930 0.111 Uiso 1 1 calc R U
H14B H 0.1780 0.8840 1.0693 0.111 Uiso 1 1 calc R U
H14C H 0.1343 0.9581 1.0546 0.111 Uiso 1 1 calc R U
C15 C 0.2327(6) 1.0197(5) 0.9471(7) 0.063(2) Uani 1 1 d . .
H15A H 0.2746 1.0365 0.9787 0.095 Uiso 1 1 calc R U
H15B H 0.1909 1.0512 0.9580 0.095 Uiso 1 1 calc R U
H15C H 0.2445 1.0214 0.8891 0.095 Uiso 1 1 calc R U
C16 C 0.4117(3) 0.7270(4) 0.9383(4) 0.0320(12) Uani 1 1 d . .
C17 C 0.4245(4) 0.6663(4) 0.8906(4) 0.0365(13) Uani 1 1 d . .
C18 C 0.4957(4) 0.6559(5) 0.8644(5) 0.0485(19) Uani 1 1 d . .
H18 H 0.5069 0.6141 0.8328 0.058 Uiso 1 1 calc R U
C19 C 0.5501(4) 0.7039(5) 0.8826(5) 0.052(2) Uani 1 1 d . .
H19 H 0.5970 0.6982 0.8592 0.062 Uiso 1 1 calc R U
C20 C 0.5367(4) 0.7602(5) 0.9347(5) 0.0445(17) Uani 1 1 d . .
H20 H 0.5760 0.7902 0.9516 0.053 Uiso 1 1 calc R U
C21 C 0.4659(4) 0.7751(4) 0.9641(4) 0.0371(14) Uani 1 1 d . .
C22 C 0.3659(4) 0.6142(4) 0.8665(5) 0.0440(17) Uani 1 1 d . .
H22 H 0.3202 0.6296 0.8946 0.053 Uiso 1 1 calc R U
C23 C 0.3839(6) 0.5352(4) 0.8947(6) 0.055(2) Uani 1 1 d . .
H23A H 0.3421 0.5036 0.8840 0.082 Uiso 1 1 calc R U
H23B H 0.3946 0.5353 0.9531 0.082 Uiso 1 1 calc R U
H23C H 0.4263 0.5172 0.8648 0.082 Uiso 1 1 calc R U
C24 C 0.3519(6) 0.6176(4) 0.7747(5) 0.059(3) Uani 1 1 d . .
H24A H 0.3070 0.5912 0.7619 0.089 Uiso 1 1 calc R U
H24B H 0.3927 0.5953 0.7457 0.089 Uiso 1 1 calc R U
H24C H 0.3469 0.6685 0.7579 0.089 Uiso 1 1 calc R U
C25 C 0.4499(4) 0.8389(4) 1.0200(4) 0.0400(15) Uani 1 1 d . .
H25 H 0.4010 0.8304 1.0450 0.048 Uiso 1 1 calc R U
C26 C 0.4462(6) 0.9117(5) 0.9734(5) 0.057(2) Uani 1 1 d . .
H26A H 0.4356 0.9512 1.0116 0.086 Uiso 1 1 calc R U
H26B H 0.4078 0.9092 0.9323 0.086 Uiso 1 1 calc R U
H26C H 0.4930 0.9209 0.9468 0.086 Uiso 1 1 calc R U
C27 C 0.5055(6) 0.8429(7) 1.0893(5) 0.068(3) Uani 1 1 d . .
H27A H 0.4907 0.8804 1.1282 0.101 Uiso 1 1 calc R U
H27B H 0.5534 0.8550 1.0670 0.101 Uiso 1 1 calc R U
H27C H 0.5080 0.7957 1.1169 0.101 Uiso 1 1 calc R U

loop_
_atom_site_aniso_label
_atom_site_aniso_U_11
_atom_site_aniso_U_22
_atom_site_aniso_U_33
_atom_site_aniso_U_23
_atom_site_aniso_U_13
_atom_site_aniso_U_12
Au1 0.02084(8) 0.02204(9) 0.02545(8) -0.00055(7) -0.00125(7) 0.00136(7)
Au2 0.02776(9) 0.02725(9) 0.02499(9) 0.00211(8) -0.00045(8) -0.00011(7)
S1 0.0301(6) 0.0304(7) 0.0273(7) 0.0005(5) 0.0003(5) -0.0013(5)
N1 0.026(2) 0.0214(19) 0.027(2) 0.0004(16) 0.0014(17) -0.0002(16)
N2 0.025(2) 0.024(2) 0.026(2) -0.0003(16) -0.0040(17) 0.0001(17)
C1 0.024(2) 0.021(2) 0.020(2) -0.0022(17) -0.0008(17) 0.0006(18)
C2 0.035(3) 0.026(3) 0.033(3) 0.002(2) 0.006(2) -0.004(2)
C3 0.033(3) 0.028(3) 0.028(3) 0.002(2) -0.004(2) -0.007(2)
C4 0.023(2) 0.031(3) 0.033(3) 0.001(2) 0.006(2) 0.006(2)
C5 0.023(2) 0.038(3) 0.036(3) 0.005(2) -0.002(2) 0.003(2)
C6 0.028(3) 0.054(4) 0.058(4) 0.027(4) -0.004(3) 0.006(3)
C7 0.029(3) 0.041(4) 0.080(6) 0.024(4) 0.004(3) 0.009(3)
C8 0.033(3) 0.034(3) 0.067(5) 0.014(3) 0.009(3) 0.011(3)
C9 0.032(3) 0.026(3) 0.048(4) 0.002(2) 0.011(3) 0.003(2)
C10 0.037(3) 0.040(3) 0.047(4) -0.009(3) -0.016(3) 0.002(3)
C11 0.038(4) 0.081(6) 0.054(5) -0.019(4) 0.000(3) -0.002(4)
C12 0.059(5) 0.037(3) 0.047(4) 0.005(3) -0.011(3) -0.013(3)
C13 0.048(4) 0.024(3) 0.057(5) -0.008(3) 0.012(3) -0.003(3)
C14 0.103(9) 0.066(6) 0.053(6) -0.012(5) 0.026(5) -0.020(6)
C15 0.068(6) 0.039(4) 0.082(7) 0.001(4) 0.013(5) -0.011(4)
C16 0.027(3) 0.033(3) 0.035(3) 0.007(2) -0.007(2) 0.003(2)
C17 0.031(3) 0.038(3) 0.041(3) -0.004(3) -0.006(3) 0.006(2)
C18 0.035(3) 0.062(5) 0.049(5) 0.003(4) -0.002(3) 0.022(3)
C19 0.027(3) 0.076(6) 0.052(5) 0.012(4) -0.003(3) 0.014(3)
C20 0.029(3) 0.063(5) 0.041(4) 0.018(3) -0.009(3) -0.012(3)
C21 0.032(3) 0.047(4) 0.032(3) 0.013(3) -0.012(2) -0.006(3)
C22 0.038(3) 0.037(3) 0.057(5) -0.013(3) -0.004(3) 0.015(3)
C23 0.075(6) 0.041(4) 0.049(5) -0.002(3) 0.005(4) 0.013(4)
C24 0.085(6) 0.031(3) 0.061(5) -0.013(3) -0.032(4) 0.016(4)
C25 0.044(4) 0.049(4) 0.027(3) 0.005(3) -0.002(3) -0.018(3)
C26 0.084(7) 0.044(4) 0.044(4) -0.004(3) 0.009(4) -0.026(4)
C27 0.069(6) 0.097(8) 0.036(4) -0.006(4) -0.009(4) -0.028(5)

loop_
_atom_type_symbol
_atom_type_description
_atom_type_scat_dispersion_real
_atom_type_scat_dispersion_imag
_atom_type_scat_source
C C 0.0033 0.0016 'International Tables Vol C Tables 4.2.6.8 and 6.1.1.4'
H H 0.0000 0.0000 'International Tables Vol C Tables 4.2.6.8 and 6.1.1.4'
N N 0.0061 0.0033 'International Tables Vol C Tables 4.2.6.8 and 6.1.1.4'
S S 0.1246 0.1234 'International Tables Vol C Tables 4.2.6.8 and 6.1.1.4'
Au Au -2.0133 8.8022 'International Tables Vol C Tables 4.2.6.8 and 6.1.1.4'

loop_
_geom_angle_atom_site_label_1
_geom_angle_atom_site_label_2
_geom_angle_atom_site_label_3
_geom_angle
_geom_angle_site_symmetry_1
_geom_angle_site_symmetry_3
C1 Au1 S1 176.73(16) . .
C1 Au1 Au2 132.98(14) . .
S1 Au1 Au2 47.42(4) . .
C1 Au1 Au2 132.19(15) . 8_656
S1 Au1 Au2 44.66(4) . 8_656
Au2 Au1 Au2 57.025(8) . 8_656
S1 Au2 S1 174.25(5) 7_466 .
S1 Au2 Au2 48.63(4) 7_466 7_466
S1 Au2 Au2 126.06(4) . 7_466
S1 Au2 Au2 126.62(4) 7_466 8_656
S1 Au2 Au2 48.25(4) . 8_656
Au2 Au2 Au2 90.0 7_466 8_656
S1 Au2 Au1 136.24(4) 7_466 .
S1 Au2 Au1 46.37(4) . .
Au2 Au2 Au1 149.590(9) 7_466 .
Au2 Au2 Au1 63.723(8) 8_656 .
S1 Au2 Au1 44.04(4) 7_466 7_466
S1 Au2 Au1 137.60(4) . 7_466
Au2 Au2 Au1 59.251(8) 7_466 7_466
Au2 Au2 Au1 145.522(9) 8_656 7_466
Au1 Au2 Au1 149.943(8) . 7_466
Au1 S1 Au2 91.30(5) . 8_656
Au1 S1 Au2 86.21(5) . .
Au2 S1 Au2 83.11(5) 8_656 .
C1 N1 C2 111.4(5) . .
C1 N1 C4 121.6(5) . .
C2 N1 C4 127.0(5) . .
C1 N2 C3 110.5(5) . .
C1 N2 C16 120.9(5) . .
C3 N2 C16 128.4(5) . .
N1 C1 N2 104.2(5) . .
N1 C1 Au1 130.8(4) . .
N2 C1 Au1 124.9(4) . .
C3 C2 N1 107.3(5) . .
C2 C3 N2 106.6(5) . .
C5 C4 C9 123.9(6) . .
C5 C4 N1 118.4(5) . .
C9 C4 N1 117.6(6) . .
C4 C5 C6 115.8(6) . .
C4 C5 C10 123.6(5) . .
C6 C5 C10 120.6(7) . .
C7 C6 C5 120.5(8) . .
C8 C7 C6 121.3(7) . .
C9 C8 C7 120.2(7) . .
C8 C9 C4 118.3(7) . .
C8 C9 C13 120.1(7) . .
C4 C9 C13 121.6(6) . .
C5 C10 C11 110.3(7) . .
C5 C10 C12 111.4(6) . .
C11 C10 C12 110.8(6) . .
C14 C13 C9 111.0(7) . .
C14 C13 C15 113.0(7) . .
C9 C13 C15 112.0(7) . .
C17 C16 C21 124.0(6) . .
C17 C16 N2 117.4(5) . .
C21 C16 N2 118.0(6) . .
C16 C17 C18 116.6(7) . .
C16 C17 C22 122.9(6) . .
C18 C17 C22 120.5(7) . .
C19 C18 C17 122.0(8) . .
C20 C19 C18 119.7(7) . .
C19 C20 C21 121.8(7) . .
C16 C21 C20 115.5(7) . .
C16 C21 C25 122.2(6) . .
C20 C21 C25 122.3(6) . .
C17 C22 C24 110.9(7) . .
C17 C22 C23 111.4(6) . .
C24 C22 C23 111.5(6) . .
C21 C25 C27 110.9(7) . .
C21 C25 C26 112.2(6) . .
C27 C25 C26 110.9(7) . .

loop_
_geom_bond_atom_site_label_1
_geom_bond_atom_site_label_2
_geom_bond_distance
_geom_bond_site_symmetry_2
Au1 C1 1.999(5) .
Au1 S1 2.2963(15) .
Au1 Au2 3.1654(9) .
Au1 Au2 3.3026(9) 8_656
Au2 S1 2.3220(16) 7_466
Au2 S1 2.3358(16) .
Au2 Au2 3.0899(9) 7_466
Au2 Au2 3.0899(9) 8_656
Au2 Au1 3.3026(9) 7_466
S1 Au2 2.3220(16) 8_656
N1 C1 1.354(7) .
N1 C2 1.371(8) .
N1 C4 1.443(8) .
N2 C1 1.361(7) .
N2 C3 1.394(8) .
N2 C16 1.456(8) .
C2 C3 1.335(9) .
C4 C5 1.401(9) .
C4 C9 1.403(9) .
C5 C6 1.409(9) .
C5 C10 1.503(9) .
C6 C7 1.396(11) .
C7 C8 1.388(13) .
C8 C9 1.367(10) .
C9 C13 1.537(11) .
C10 C11 1.516(12) .
C10 C12 1.547(11) .
C13 C14 1.482(12) .
C13 C15 1.543(11) .
C16 C17 1.385(10) .
C16 C21 1.399(9) .
C17 C18 1.392(10) .
C17 C22 1.495(11) .
C18 C19 1.368(13) .
C19 C20 1.366(13) .
C20 C21 1.416(10) .
C21 C25 1.520(11) .
C22 C24 1.533(12) .
C22 C23 1.560(11) .
C25 C27 1.534(11) .
C25 C26 1.543(12) .
